data_6000444
loop_
_publ_author_name
'Alconchel, S.'
'Sapina, F.'
'Beltran, D.'
'Beltran, A.'

_publ_section_title
;
 Chemistry of interstitial molybdenum ternary nitrides MnMo3N (M = Fe, Co,
 n = 3; m = Ni, n = 2)
;
_journal_name_full 'Journal of Materials Chemistry'
_journal_page_first 1901
_journal_page_last 1909
_journal_paper_doi 10.1039/a801643g
_journal_volume 8
_journal_year 1998
_chemical_formula_sum 'Mo3 N Ni2'
_space_group_name_H-M_alt 'P 41 3 2'
_cell_angle_alpha 90.000
_cell_angle_beta 90.000
_cell_angle_gamma 90.000
_cell_length_a 6.6342
_cell_length_b 6.6342
_cell_length_c 6.6342
_cell_volume 291.99
_cod_database_code 6000444

loop_
_atom_site_label
_atom_site_fract_x
_atom_site_fract_y
_atom_site_fract_z
? ? ? ?
